data_7020536
loop_
_publ_author_name
'Abdulmalic, Mohammad A.'
'Aliabadi, Azar'
'Petr, Andreas'
'Krupskaya, Yulia'
'Kataev, Vladislav'
'B\"uchner, Bernd'
'Hahn, Torsten'
'Kortus, Jens'
'R\"uffer, Tobias'

_publ_section_title
;
 An interplay between the spin density distribution and magnetic
 superexchange interactions: a case study of mononuclear
 [(n)Bu(4)N](2)[Cu(opooMe)] and novel asymmetric trinuclear
 [Cu(3)(opooMe)(pmdta)(2)](NO(3))(2)&#x00B7;3MeCN.
;
_journal_issue 48
_journal_name_full 'Dalton transactions (Cambridge, England : 2003)'
_journal_page_first 14657
_journal_page_last 14670
_journal_paper_doi 10.1039/c2dt31802d
_journal_volume 41
_journal_year 2012
_chemical_formula_moiety 'C11 H7 Cu N3 O5, 2(C4 H12 N), C H4 O'
_chemical_formula_sum 'C20 H35 Cu N5 O6'
_chemical_formula_weight 505.07
_chemical_name_systematic
;
?
;
_space_group_IT_number 60
_symmetry_cell_setting orthorhombic
_symmetry_space_group_name_Hall '-P 2n 2ab'
_symmetry_space_group_name_H-M 'P b c n'
_atom_sites_solution_hydrogens geom
_atom_sites_solution_primary direct
_atom_sites_solution_secondary difmap
_audit_creation_method SHELXL-97
_cell_angle_alpha 90.00
_cell_angle_beta 90.00
_cell_angle_gamma 90.00
_cell_formula_units_Z 8
_cell_length_a 39.015(2)
_cell_length_b 11.2329(5)
_cell_length_c 11.1105(7)
_cell_measurement_reflns_used 3451
_cell_measurement_temperature 110
_cell_measurement_theta_max 28.2322
_cell_measurement_theta_min 3.0112
_cell_volume 4869.2(5)
_computing_cell_refinement
;
CrysAlisPro, Oxford Diffraction Ltd.,
Version 1.171.33.64 (release 22-03-2010 CrysAlis171 .NET)
(compiled Mar 22 2010,13:57:49)
;
_computing_data_collection
;
CrysAlisPro, Oxford Diffraction Ltd.,
Version 1.171.33.64 (release 22-03-2010 CrysAlis171 .NET)
(compiled Mar 22 2010,13:57:49)
;
_computing_data_reduction
;
CrysAlisPro, Oxford Diffraction Ltd.,
Version 1.171.33.64 (release 22-03-2010 CrysAlis171 .NET)
(compiled Mar 22 2010,13:57:49)
;
_computing_structure_refinement 'SHELXL-97 (Sheldrick, 1997)'
_computing_structure_solution 'SHELXS-97 (Sheldrick, 1997)'
_diffrn_ambient_temperature 110
_diffrn_measured_fraction_theta_full 0.991
_diffrn_measured_fraction_theta_max 0.991
_diffrn_measurement_device_type 'oxford gemini s'
_diffrn_measurement_method '\w scans'
_diffrn_radiation_monochromator graphite
_diffrn_radiation_source 'fine-focus sealed tube'
_diffrn_radiation_type MoK\a
_diffrn_radiation_wavelength 0.71073
_diffrn_reflns_av_R_equivalents 0.0663
_diffrn_reflns_av_sigmaI/netI 0.0760
_diffrn_reflns_limit_h_max 46
_diffrn_reflns_limit_h_min -26
_diffrn_reflns_limit_k_max 6
_diffrn_reflns_limit_k_min -13
_diffrn_reflns_limit_l_max 13
_diffrn_reflns_limit_l_min -12
_diffrn_reflns_number 11072
_diffrn_reflns_theta_full 25.00
_diffrn_reflns_theta_max 25.00
_diffrn_reflns_theta_min 3.02
_diffrn_standards_decay_% 0
_diffrn_standards_interval_count 50
_diffrn_standards_interval_time 5
_diffrn_standards_number 2
_exptl_absorpt_coefficient_mu 0.941
_exptl_absorpt_correction_T_max 1.00000
_exptl_absorpt_correction_T_min 0.75213
_exptl_absorpt_correction_type multi-scan
_exptl_absorpt_process_details
;
CrysAlisPro, Oxford Diffraction Ltd.,
Version 1.171.33.64 (release 22-03-2010 CrysAlis171 .NET)
(compiled Mar 22 2010,13:57:49)
Empirical absorption correction using spherical harmonics,
implemented in SCALE3 ABSPACK scaling algorithm.
;
_exptl_crystal_colour purple
_exptl_crystal_density_diffrn 1.378
_exptl_crystal_density_method 'not measured'
_exptl_crystal_description plate
_exptl_crystal_F_000 2136
_exptl_crystal_size_max 0.36
_exptl_crystal_size_mid 0.16
_exptl_crystal_size_min 0.06
_refine_diff_density_max 0.535
_refine_diff_density_min -0.518
_refine_diff_density_rms 0.078
_refine_ls_extinction_method none
_refine_ls_goodness_of_fit_ref 1.029
_refine_ls_hydrogen_treatment mixed
_refine_ls_matrix_type full
_refine_ls_number_parameters 294
_refine_ls_number_reflns 4254
_refine_ls_number_restraints 64
_refine_ls_restrained_S_all 1.021
_refine_ls_R_factor_all 0.0877
_refine_ls_R_factor_gt 0.0567
_refine_ls_shift/su_max 0.000
_refine_ls_shift/su_mean 0.000
_refine_ls_structure_factor_coef Fsqd
_refine_ls_weighting_details 'calc w=1/[\s^2^(Fo^2^)+(0.0576P)^2^+0.0000P] where P=(Fo^2^+2Fc^2^)/3'
_refine_ls_weighting_scheme calc
_refine_ls_wR_factor_gt 0.1100
_refine_ls_wR_factor_ref 0.1160
_reflns_number_gt 2908
_reflns_number_total 4254
_reflns_threshold_expression >2sigma(I)
_cod_data_source_file c2dt31802d.txt
_cod_data_source_block abdulm66
_cod_original_cell_volume 4869.1(5)
_cod_original_sg_symbol_H-M Pbcn
_cod_database_code 7020536

loop_
_symmetry_equiv_pos_as_xyz
'x, y, z'
'-x+1/2, -y+1/2, z+1/2'
'-x, y, -z+1/2'
'x+1/2, -y+1/2, -z'
'-x, -y, -z'
'x-1/2, y-1/2, -z-1/2'
'x, -y, z-1/2'
'-x-1/2, y-1/2, z'

loop_
_atom_site_label
_atom_site_type_symbol
_atom_site_fract_x
_atom_site_fract_y
_atom_site_fract_z
_atom_site_U_iso_or_equiv
_atom_site_adp_type
_atom_site_occupancy
_atom_site_symmetry_multiplicity
_atom_site_calc_flag
_atom_site_refinement_flags
C20 C 0.14380(11) 0.3497(4) -0.2070(4) 0.0343(11) Uani 1 1 d .
H20A H 0.1218 0.3642 -0.1709 0.051 Uiso 1 1 calc R
H20B H 0.1407 0.3202 -0.2873 0.051 Uiso 1 1 calc R
H20C H 0.1566 0.4225 -0.2095 0.051 Uiso 1 1 calc R
O6 O 0.16177(7) 0.2648(3) -0.1383(3) 0.0345(8) Uani 1 1 d .
H6O H 0.1655(10) 0.287(4) -0.062(4) 0.032(13) Uiso 1 1 d .
C1 C 0.06905(9) 0.2228(3) 0.4868(3) 0.0174(8) Uani 1 1 d .
C2 C 0.08881(10) 0.1358(3) 0.5687(3) 0.0176(8) Uani 1 1 d .
C2N C 0.14201(10) 0.0420(4) 0.6180(4) 0.0287(10) Uani 1 1 d .
H2N1 H 0.1653 0.0402 0.5901 0.043 Uiso 1 1 calc R
H2N2 H 0.1324 -0.0367 0.6139 0.043 Uiso 1 1 calc R
H2N3 H 0.1415 0.0696 0.6998 0.043 Uiso 1 1 calc R
C3 C 0.16768(9) 0.2952(3) 0.1951(3) 0.0181(8) Uani 1 1 d .
C4 C 0.19405(9) 0.2183(3) 0.2653(3) 0.0184(8) Uani 1 1 d .
C5 C 0.08102(9) 0.3446(3) 0.3048(3) 0.0165(8) Uani 1 1 d .
C6 C 0.04986(9) 0.4022(3) 0.2873(3) 0.0197(8) Uani 1 1 d .
H6 H 0.0319 0.3908 0.3410 0.024 Uiso 1 1 calc R
C7 C 0.04590(10) 0.4769(3) 0.1888(3) 0.0222(9) Uani 1 1 d .
H7 H 0.0252 0.5160 0.1770 0.027 Uiso 1 1 calc R
C8 C 0.07239(10) 0.4939(3) 0.1081(4) 0.0234(9) Uani 1 1 d .
H8 H 0.0693 0.5439 0.0422 0.028 Uiso 1 1 calc R
C9 C 0.10365(10) 0.4368(3) 0.1247(3) 0.0203(9) Uani 1 1 d .
H9 H 0.1214 0.4483 0.0699 0.024 Uiso 1 1 calc R
C10 C 0.10837(9) 0.3624(3) 0.2234(3) 0.0173(8) Uani 1 1 d .
N1 N 0.08928(8) 0.2661(2) 0.4001(3) 0.0166(7) Uani 1 1 d .
N2 N 0.12180(8) 0.1231(3) 0.5415(3) 0.0202(7) Uani 1 1 d .
N3 N 0.13849(7) 0.3003(3) 0.2544(3) 0.0171(7) Uani 1 1 d .
O1 O 0.03813(7) 0.2435(2) 0.5043(2) 0.0231(6) Uani 1 1 d .
O2 O 0.07273(7) 0.0842(2) 0.6501(2) 0.0255(7) Uani 1 1 d .
O3 O 0.17600(6) 0.3425(2) 0.0969(2) 0.0264(6) Uani 1 1 d .
O4 O 0.18348(6) 0.1672(2) 0.3620(2) 0.0204(6) Uani 1 1 d .
O5 O 0.22383(6) 0.2128(2) 0.2272(2) 0.0255(6) Uani 1 1 d .
Cu1 Cu 0.135098(11) 0.20654(4) 0.39794(4) 0.01665(15) Uani 1 1 d .
C16 C 0.03925(10) 0.1814(3) 0.0684(3) 0.0207(9) Uani 1 1 d U
H16A H 0.0150 0.1945 0.0765 0.031 Uiso 1 1 calc R
H16B H 0.0515 0.2488 0.0996 0.031 Uiso 1 1 calc R
H16C H 0.0456 0.1113 0.1126 0.031 Uiso 1 1 calc R
C17 C 0.02887(10) 0.0608(3) -0.1105(3) 0.0209(8) Uani 1 1 d U
H17A H 0.0346 0.0504 -0.1939 0.031 Uiso 1 1 calc R
H17B H 0.0047 0.0746 -0.1030 0.031 Uiso 1 1 calc R
H17C H 0.0350 -0.0095 -0.0664 0.031 Uiso 1 1 calc R
C18 C 0.03838(10) 0.2739(3) -0.1311(3) 0.0217(9) Uani 1 1 d U
H18A H 0.0441 0.2626 -0.2144 0.033 Uiso 1 1 calc R
H18B H 0.0507 0.3412 -0.1002 0.033 Uiso 1 1 calc R
H18C H 0.0142 0.2878 -0.1236 0.033 Uiso 1 1 calc R
C19 C 0.08575(9) 0.1446(3) -0.0727(3) 0.0216(9) Uani 1 1 d U
H19A H 0.0915 0.1337 -0.1559 0.032 Uiso 1 1 calc R
H19B H 0.0921 0.0749 -0.0280 0.032 Uiso 1 1 calc R
H19C H 0.0979 0.2123 -0.0415 0.032 Uiso 1 1 calc R
N5 N 0.04797(7) 0.1650(3) -0.0613(3) 0.0151(7) Uani 1 1 d U
C12 C 0.22709(10) 0.5242(3) 0.3830(3) 0.0267(10) Uani 1 1 d .
H12A H 0.2169 0.4676 0.3289 0.040 Uiso 1 1 calc R
H12B H 0.2440 0.5702 0.3407 0.040 Uiso 1 1 calc R
H12C H 0.2096 0.5763 0.4137 0.040 Uiso 1 1 calc R
C13 C 0.21704(10) 0.3896(3) 0.5510(3) 0.0232(9) Uani 1 1 d .
H13A H 0.2068 0.3328 0.4973 0.035 Uiso 1 1 calc R
H13B H 0.1997 0.4425 0.5810 0.035 Uiso 1 1 calc R
H13C H 0.2276 0.3485 0.6172 0.035 Uiso 1 1 calc R
C14 C 0.25925(10) 0.5487(3) 0.5683(3) 0.0226(9) Uani 1 1 d .
H14A H 0.2699 0.5079 0.6344 0.034 Uiso 1 1 calc R
H14B H 0.2417 0.6008 0.5983 0.034 Uiso 1 1 calc R
H14C H 0.2762 0.5945 0.5259 0.034 Uiso 1 1 calc R
C15 C 0.27085(10) 0.3788(4) 0.4374(4) 0.0263(10) Uani 1 1 d .
H15A H 0.2607 0.3221 0.3834 0.039 Uiso 1 1 calc R
H15B H 0.2815 0.3375 0.5032 0.039 Uiso 1 1 calc R
H15C H 0.2878 0.4246 0.3953 0.039 Uiso 1 1 calc R
N4 N 0.24368(7) 0.4599(3) 0.4848(3) 0.0185(7) Uani 1 1 d .

loop_
_atom_site_aniso_label
_atom_site_aniso_U_11
_atom_site_aniso_U_22
_atom_site_aniso_U_33
_atom_site_aniso_U_23
_atom_site_aniso_U_13
_atom_site_aniso_U_12
C20 0.037(3) 0.032(2) 0.033(3) 0.013(2) -0.005(2) -0.008(2)
O6 0.0354(18) 0.0328(17) 0.035(2) 0.0031(14) -0.0080(15) 0.0036(15)
C1 0.020(2) 0.0149(19) 0.018(2) -0.0071(15) 0.0046(17) -0.0050(17)
C2 0.026(2) 0.0178(19) 0.009(2) -0.0046(15) 0.0011(17) -0.0040(18)
C2N 0.028(2) 0.032(2) 0.027(2) 0.0122(18) 0.0007(19) -0.0005(19)
C3 0.021(2) 0.0174(17) 0.016(2) -0.0042(17) 0.0022(17) -0.0050(18)
C4 0.019(2) 0.0177(19) 0.018(2) -0.0067(16) 0.0004(17) -0.0026(18)
C5 0.021(2) 0.0143(17) 0.014(2) -0.0050(15) -0.0008(17) -0.0015(17)
C6 0.019(2) 0.0166(18) 0.023(2) -0.0049(16) -0.0006(17) -0.0017(17)
C7 0.022(2) 0.0161(18) 0.029(2) -0.0031(16) -0.0054(18) 0.0031(17)
C8 0.031(2) 0.0139(17) 0.025(2) 0.0000(17) -0.005(2) -0.0012(18)
C9 0.025(2) 0.0172(18) 0.018(2) 0.0007(16) 0.0002(17) -0.0038(17)
C10 0.019(2) 0.0136(18) 0.019(2) 0.0006(16) -0.0019(17) -0.0028(17)
N1 0.0203(16) 0.0133(15) 0.0163(17) -0.0011(13) 0.0021(15) -0.0001(13)
N2 0.0189(17) 0.0199(16) 0.0217(18) 0.0057(13) -0.0019(15) -0.0011(15)
N3 0.0199(16) 0.0153(14) 0.0162(17) -0.0006(13) 0.0016(14) -0.0004(15)
O1 0.0175(14) 0.0231(13) 0.0287(16) 0.0002(12) 0.0051(12) -0.0010(12)
O2 0.0317(16) 0.0239(14) 0.0208(15) 0.0035(12) 0.0111(13) -0.0051(13)
O3 0.0259(15) 0.0332(15) 0.0201(16) 0.0087(13) 0.0047(13) -0.0020(13)
O4 0.0199(14) 0.0231(13) 0.0183(15) 0.0068(11) 0.0031(12) -0.0004(12)
O5 0.0208(14) 0.0305(15) 0.0251(16) 0.0021(12) 0.0066(12) 0.0019(13)
Cu1 0.0176(2) 0.0167(2) 0.0157(3) 0.00185(19) 0.0027(2) -0.0009(2)
C16 0.026(2) 0.021(2) 0.015(2) -0.0005(14) 0.0004(17) -0.0012(17)
C17 0.023(2) 0.0203(18) 0.020(2) -0.0033(16) 0.0017(18) -0.0056(17)
C18 0.025(2) 0.020(2) 0.021(2) 0.0075(15) -0.0009(17) 0.0026(17)
C19 0.0177(19) 0.022(2) 0.025(2) 0.0025(16) 0.0012(17) 0.0030(17)
N5 0.0160(15) 0.0121(15) 0.0172(17) 0.0015(12) 0.0011(13) -0.0017(13)
C12 0.032(2) 0.023(2) 0.025(2) 0.0062(17) 0.0005(19) 0.0063(19)
C13 0.024(2) 0.0209(19) 0.025(2) -0.0010(17) 0.0003(19) -0.0011(18)
C14 0.029(2) 0.023(2) 0.016(2) -0.0042(16) 0.0014(17) -0.0010(19)
C15 0.029(2) 0.024(2) 0.026(2) -0.0049(17) 0.0031(18) 0.0091(19)
N4 0.0228(18) 0.0157(15) 0.0169(18) -0.0003(13) 0.0001(14) 0.0013(15)

loop_
_atom_type_symbol
_atom_type_description
_atom_type_scat_dispersion_real
_atom_type_scat_dispersion_imag
_atom_type_scat_source
C C 0.0033 0.0016 'International Tables Vol C Tables 4.2.6.8 and 6.1.1.4'
N N 0.0061 0.0033 'International Tables Vol C Tables 4.2.6.8 and 6.1.1.4'
O O 0.0106 0.0060 'International Tables Vol C Tables 4.2.6.8 and 6.1.1.4'
Cu Cu 0.3201 1.2651 'International Tables Vol C Tables 4.2.6.8 and 6.1.1.4'
H H 0.0000 0.0000 'International Tables Vol C Tables 4.2.6.8 and 6.1.1.4'

loop_
_geom_angle_atom_site_label_1
_geom_angle_atom_site_label_2
_geom_angle_atom_site_label_3
_geom_angle
O6 C20 H20A 109.5
O6 C20 H20B 109.5
H20A C20 H20B 109.5
O6 C20 H20C 109.5
H20A C20 H20C 109.5
H20B C20 H20C 109.5
C20 O6 H6O 114(3)
O1 C1 N1 128.1(4)
O1 C1 C2 120.7(3)
N1 C1 C2 111.2(3)
O2 C2 N2 127.1(4)
O2 C2 C1 118.2(3)
N2 C2 C1 114.7(3)
N2 C2N H2N1 109.5
N2 C2N H2N2 109.5
H2N1 C2N H2N2 109.5
N2 C2N H2N3 109.5
H2N1 C2N H2N3 109.5
H2N2 C2N H2N3 109.5
O3 C3 N3 129.8(3)
O3 C3 C4 120.0(3)
N3 C3 C4 110.2(3)
O5 C4 O4 124.4(3)
O5 C4 C3 118.5(3)
O4 C4 C3 117.1(3)
C6 C5 C10 120.3(3)
C6 C5 N1 126.5(3)
C10 C5 N1 113.3(3)
C7 C6 C5 119.3(4)
C7 C6 H6 120.3
C5 C6 H6 120.3
C8 C7 C6 120.8(4)
C8 C7 H7 119.6
C6 C7 H7 119.6
C7 C8 C9 120.4(3)
C7 C8 H8 119.8
C9 C8 H8 119.8
C8 C9 C10 119.9(3)
C8 C9 H9 120.1
C10 C9 H9 120.1
C9 C10 N3 126.9(3)
C9 C10 C5 119.3(3)
N3 C10 C5 113.8(3)
C1 N1 C5 129.1(3)
C1 N1 Cu1 115.7(2)
C5 N1 Cu1 115.0(2)
C2 N2 C2N 116.9(3)
C2 N2 Cu1 113.4(2)
C2N N2 Cu1 129.4(2)
C3 N3 C10 128.3(3)
C3 N3 Cu1 116.9(2)
C10 N3 Cu1 114.7(2)
C4 O4 Cu1 112.0(2)
N1 Cu1 N3 83.24(12)
N1 Cu1 N2 84.71(12)
N3 Cu1 N2 167.92(13)
N1 Cu1 O4 166.87(11)
N3 Cu1 O4 83.63(11)
N2 Cu1 O4 108.43(12)
N5 C16 H16A 109.5
N5 C16 H16B 109.5
H16A C16 H16B 109.5
N5 C16 H16C 109.5
H16A C16 H16C 109.5
H16B C16 H16C 109.5
N5 C17 H17A 109.5
N5 C17 H17B 109.5
H17A C17 H17B 109.5
N5 C17 H17C 109.5
H17A C17 H17C 109.5
H17B C17 H17C 109.5
N5 C18 H18A 109.5
N5 C18 H18B 109.5
H18A C18 H18B 109.5
N5 C18 H18C 109.5
H18A C18 H18C 109.5
H18B C18 H18C 109.5
N5 C19 H19A 109.5
N5 C19 H19B 109.5
H19A C19 H19B 109.5
N5 C19 H19C 109.5
H19A C19 H19C 109.5
H19B C19 H19C 109.5
C17 N5 C16 109.7(3)
C17 N5 C18 109.0(3)
C16 N5 C18 110.1(3)
C17 N5 C19 110.0(3)
C16 N5 C19 109.0(3)
C18 N5 C19 109.1(3)
N4 C12 H12A 109.5
N4 C12 H12B 109.5
H12A C12 H12B 109.5
N4 C12 H12C 109.5
H12A C12 H12C 109.5
H12B C12 H12C 109.5
N4 C13 H13A 109.5
N4 C13 H13B 109.5
H13A C13 H13B 109.5
N4 C13 H13C 109.5
H13A C13 H13C 109.5
H13B C13 H13C 109.5
N4 C14 H14A 109.5
N4 C14 H14B 109.5
H14A C14 H14B 109.5
N4 C14 H14C 109.5
H14A C14 H14C 109.5
H14B C14 H14C 109.5
N4 C15 H15A 109.5
N4 C15 H15B 109.5
H15A C15 H15B 109.5
N4 C15 H15C 109.5
H15A C15 H15C 109.5
H15B C15 H15C 109.5
C12 N4 C14 109.0(3)
C12 N4 C15 109.7(3)
C14 N4 C15 109.8(3)
C12 N4 C13 109.1(3)
C14 N4 C13 109.2(3)
C15 N4 C13 110.1(3)

loop_
_geom_bond_atom_site_label_1
_geom_bond_atom_site_label_2
_geom_bond_distance
C20 O6 1.408(5)
C20 H20A 0.9600
C20 H20B 0.9600
C20 H20C 0.9600
O6 H6O 0.89(4)
C1 O1 1.244(4)
C1 N1 1.337(4)
C1 C2 1.542(5)
C2 O2 1.243(4)
C2 N2 1.330(5)
C2N N2 1.475(5)
C2N H2N1 0.9600
C2N H2N2 0.9600
C2N H2N3 0.9600
C3 O3 1.256(4)
C3 N3 1.317(4)
C3 C4 1.554(5)
C4 O5 1.238(4)
C4 O4 1.286(4)
C5 C6 1.391(5)
C5 C10 1.413(5)
C5 N1 1.415(5)
C6 C7 1.387(5)
C6 H6 0.9300
C7 C8 1.381(5)
C7 H7 0.9300
C8 C9 1.390(5)
C8 H8 0.9300
C9 C10 1.391(5)
C9 H9 0.9300
C10 N3 1.409(4)
N1 Cu1 1.909(3)
N2 Cu1 1.922(3)
N3 Cu1 1.916(3)
O4 Cu1 1.979(3)
C16 N5 1.492(4)
C16 H16A 0.9600
C16 H16B 0.9600
C16 H16C 0.9600
C17 N5 1.491(4)
C17 H17A 0.9600
C17 H17B 0.9600
C17 H17C 0.9600
C18 N5 1.497(4)
C18 H18A 0.9600
C18 H18B 0.9600
C18 H18C 0.9600
C19 N5 1.497(4)
C19 H19A 0.9600
C19 H19B 0.9600
C19 H19C 0.9600
C12 N4 1.490(5)
C12 H12A 0.9600
C12 H12B 0.9600
C12 H12C 0.9600
C13 N4 1.499(5)
C13 H13A 0.9600
C13 H13B 0.9600
C13 H13C 0.9600
C14 N4 1.491(5)
C14 H14A 0.9600
C14 H14B 0.9600
C14 H14C 0.9600
C15 N4 1.494(5)
C15 H15A 0.9600
C15 H15B 0.9600
C15 H15C 0.9600

loop_
_geom_torsion_atom_site_label_1
_geom_torsion_atom_site_label_2
_geom_torsion_atom_site_label_3
_geom_torsion_atom_site_label_4
_geom_torsion
O1 C1 C2 O2 2.2(5)
N1 C1 C2 O2 -176.6(3)
O1 C1 C2 N2 -178.9(3)
N1 C1 C2 N2 2.2(4)
O3 C3 C4 O5 5.6(5)
N3 C3 C4 O5 -173.8(3)
O3 C3 C4 O4 -176.5(3)
N3 C3 C4 O4 4.2(5)
C10 C5 C6 C7 0.2(5)
N1 C5 C6 C7 179.9(3)
C5 C6 C7 C8 0.4(5)
C6 C7 C8 C9 -0.4(5)
C7 C8 C9 C10 -0.2(5)
C8 C9 C10 N3 -178.5(3)
C8 C9 C10 C5 0.8(5)
C6 C5 C10 C9 -0.8(5)
N1 C5 C10 C9 179.4(3)
C6 C5 C10 N3 178.6(3)
N1 C5 C10 N3 -1.1(4)
O1 C1 N1 C5 -1.1(6)
C2 C1 N1 C5 177.7(3)
O1 C1 N1 Cu1 -176.8(3)
C2 C1 N1 Cu1 1.9(4)
C6 C5 N1 C1 5.8(6)
C10 C5 N1 C1 -174.4(3)
C6 C5 N1 Cu1 -178.4(3)
C10 C5 N1 Cu1 1.4(4)
O2 C2 N2 C2N -2.0(6)
C1 C2 N2 C2N 179.3(3)
O2 C2 N2 Cu1 173.5(3)
C1 C2 N2 Cu1 -5.2(4)
O3 C3 N3 C10 -0.7(6)
C4 C3 N3 C10 178.6(3)
O3 C3 N3 Cu1 176.2(3)
C4 C3 N3 Cu1 -4.5(4)
C9 C10 N3 C3 -3.2(6)
C5 C10 N3 C3 177.4(3)
C9 C10 N3 Cu1 179.8(3)
C5 C10 N3 Cu1 0.4(4)
O5 C4 O4 Cu1 176.0(3)
C3 C4 O4 Cu1 -1.8(4)
C1 N1 Cu1 N3 175.5(3)
C5 N1 Cu1 N3 -0.9(2)
C1 N1 Cu1 N2 -3.8(2)
C5 N1 Cu1 N2 179.8(2)
C1 N1 Cu1 O4 176.1(4)
C5 N1 Cu1 O4 -0.3(6)
C3 N3 Cu1 N1 -177.0(3)
C10 N3 Cu1 N1 0.3(2)
C3 N3 Cu1 N2 -173.5(5)
C10 N3 Cu1 N2 3.8(7)
C3 N3 Cu1 O4 3.1(3)
C10 N3 Cu1 O4 -179.6(2)
C2 N2 Cu1 N1 5.0(3)
C2N N2 Cu1 N1 179.9(3)
C2 N2 Cu1 N3 1.5(8)
C2N N2 Cu1 N3 176.3(5)
C2 N2 Cu1 O4 -175.0(2)
C2N N2 Cu1 O4 -0.1(4)
C4 O4 Cu1 N1 -1.1(6)
C4 O4 Cu1 N3 -0.5(2)
C4 O4 Cu1 N2 178.8(2)
